data_4062935
_journal_name_full Organometallics
_journal_paper_doi 10.1021/om049775x
_journal_year 2004
_chemical_formula_sum 'C43 H50 Cl10 Fe2 Pd2 S4'
_chemical_formula_weight 1374.07
_space_group_IT_number 2
_symmetry_cell_setting triclinic
_symmetry_space_group_name_Hall '-P 1'
_symmetry_space_group_name_H-M 'P -1'
_cell_angle_alpha 82.119(7)
_cell_angle_beta 83.919(7)
_cell_angle_gamma 73.252(6)
_cell_formula_units_Z 2
_cell_length_a 11.1215(13)
_cell_length_b 12.1727(11)
_cell_length_c 20.592(2)
_cell_measurement_temperature 293(2)
_cell_volume 2637.7(5)
_diffrn_ambient_temperature 293(2)
_exptl_crystal_density_diffrn 1.730
_cod_depositor_comments
;
The following automatic conversions were performed:
'_symmetry_cell_setting' value 'Triclinic' changed to 'triclinic'
according to '/home/saulius/struct/CIF-dictionaries/cif_core.dic'
dictionary named 'cif_core.dic' version 2.4.1 from 2010-06-29.

Automatic conversion script
Id: cif_fix_enum 1527 2010-12-29 10:47:43Z saulius 
;
_cod_database_code 4062935

loop_
_symmetry_equiv_pos_as_xyz
'x, y, z'
'-x, -y, -z'

loop_
_atom_site_label
_atom_site_type_symbol
_atom_site_fract_x
_atom_site_fract_y
_atom_site_fract_z
_atom_site_U_iso_or_equiv
_atom_site_adp_type
_atom_site_occupancy
_atom_site_symmetry_multiplicity
_atom_site_calc_flag
_atom_site_refinement_flags
_atom_site_disorder_assembly
_atom_site_disorder_group
Pd1 Pd 0.44879(4) 0.85832(4) 0.675960(19) 0.03560(12) Uani 1 1 d . . .
Pd2 Pd 0.36561(4) 0.34475(4) 0.88432(2) 0.04062(12) Uani 1 1 d . . .
Fe1 Fe 0.23072(8) 1.01421(7) 0.54860(4) 0.03893(18) Uani 1 1 d . . .
Fe2 Fe 0.60556(9) 0.51542(8) 0.86939(4) 0.0443(2) Uani 1 1 d . . .
Cl1 Cl 0.62712(14) 0.73936(14) 0.62749(7) 0.0487(3) Uani 1 1 d . . .
Cl2 Cl 0.57049(15) 0.95826(15) 0.71287(8) 0.0527(3) Uani 1 1 d . . .
Cl3 Cl 0.15897(16) 0.44776(18) 0.90283(9) 0.0639(4) Uani 1 1 d . . .
Cl4 Cl 0.34617(18) 0.23586(17) 0.98260(9) 0.0654(5) Uani 1 1 d . . .
S1 S 0.25376(13) 0.97587(13) 0.71005(7) 0.0401(3) Uani 1 1 d . . .
C2 C 0.2173(5) 1.0701(5) 0.6383(3) 0.0401(11) Uani 1 1 d . . .
C3 C 0.3002(6) 1.1195(5) 0.5938(3) 0.0467(13) Uani 1 1 d . . .
H3A H 0.3845 1.1110 0.5991 0.056 Uiso 1 1 calc R . .
C4 C 0.2323(7) 1.1833(5) 0.5404(3) 0.0540(15) Uani 1 1 d . . .
H4A H 0.2640 1.2237 0.5043 0.065 Uiso 1 1 calc R . .
C5 C 0.1074(7) 1.1749(6) 0.5515(3) 0.0583(17) Uani 1 1 d . . .
H5A H 0.0431 1.2096 0.5237 0.070 Uiso 1 1 calc R . .
C6 C 0.0957(6) 1.1055(5) 0.6115(3) 0.0487(13) Uani 1 1 d . . .
H6A H 0.0234 1.0864 0.6301 0.058 Uiso 1 1 calc R . .
C7 C 0.2972(6) 0.8410(5) 0.5577(3) 0.0409(12) Uani 1 1 d . . .
C8 C 0.1774(7) 0.8749(6) 0.5302(3) 0.0515(14) Uani 1 1 d . . .
H8A H 0.1055 0.8545 0.5481 0.062 Uiso 1 1 calc R . .
C9 C 0.1893(8) 0.9458(6) 0.4704(3) 0.0600(17) Uani 1 1 d . . .
H9A H 0.1261 0.9803 0.4419 0.072 Uiso 1 1 calc R . .
C10 C 0.3143(8) 0.9549(6) 0.4618(3) 0.0556(16) Uani 1 1 d . . .
H10A H 0.3464 0.9966 0.4264 0.067 Uiso 1 1 calc R . .
C11 C 0.3829(6) 0.8907(5) 0.5154(3) 0.0460(13) Uani 1 1 d . . .
H11A H 0.4667 0.8825 0.5218 0.055 Uiso 1 1 calc R . .
S12 S 0.32069(13) 0.76724(11) 0.63727(6) 0.0376(3) Uani 1 1 d . . .
C13 C 0.4014(5) 0.6158(5) 0.6238(3) 0.0396(11) Uani 1 1 d . . .
H13A H 0.4740 0.6129 0.5928 0.048 Uiso 1 1 calc R . .
H13B H 0.4304 0.5719 0.6649 0.048 Uiso 1 1 calc R . .
C14 C 0.3120(5) 0.5638(4) 0.5973(3) 0.0370(11) Uani 1 1 d . . .
C15 C 0.3273(7) 0.5619(6) 0.5308(3) 0.0520(14) Uani 1 1 d . . .
H15A H 0.3890 0.5921 0.5074 0.062 Uiso 1 1 calc R . .
C16 C 0.2531(8) 0.5161(7) 0.4958(3) 0.0644(19) Uani 1 1 d . . .
H16A H 0.2658 0.5159 0.4504 0.077 Uiso 1 1 calc R . .
C17 C 0.1640(8) 0.4729(6) 0.5300(3) 0.0589(17) Uani 1 1 d . . .
H17A H 0.1154 0.4416 0.5079 0.071 Uiso 1 1 calc R . .
C18 C 0.1424(6) 0.4738(5) 0.5987(3) 0.0499(14) Uani 1 1 d . . .
C19 C 0.2171(5) 0.5184(5) 0.6355(3) 0.0388(11) Uani 1 1 d . . .
C20 C 0.1873(5) 0.5154(5) 0.7057(3) 0.0410(12) Uani 1 1 d . . .
C21 C 0.0906(7) 0.4713(6) 0.7333(3) 0.0562(16) Uani 1 1 d . . .
H21A H 0.0717 0.4700 0.7785 0.067 Uiso 1 1 calc R . .
C22 C 0.0192(7) 0.4283(7) 0.6962(4) 0.069(2) Uani 1 1 d . . .
H22A H -0.0446 0.3980 0.7168 0.083 Uiso 1 1 calc R . .
C23 C 0.0429(7) 0.4309(6) 0.6315(4) 0.0601(17) Uani 1 1 d . . .
H23A H -0.0065 0.4042 0.6071 0.072 Uiso 1 1 calc R . .
C24 C 0.2475(5) 0.5624(5) 0.7539(3) 0.0406(12) Uani 1 1 d . . .
H24A H 0.1873 0.5834 0.7910 0.049 Uiso 1 1 calc R . .
H24B H 0.2671 0.6321 0.7329 0.049 Uiso 1 1 calc R . .
S25 S 0.39273(13) 0.45948(12) 0.78474(6) 0.0388(3) Uani 1 1 d . . .
C26 C 0.4590(6) 0.5593(5) 0.8120(3) 0.0461(13) Uani 1 1 d . . .
C27 C 0.4231(7) 0.6149(5) 0.8700(3) 0.0528(15) Uani 1 1 d . . .
H27A H 0.3587 0.6062 0.9012 0.063 Uiso 1 1 calc R . .
C28 C 0.5027(9) 0.6858(6) 0.8720(4) 0.070(2) Uani 1 1 d . . .
H28A H 0.4995 0.7325 0.9046 0.083 Uiso 1 1 calc R . .
C29 C 0.5874(9) 0.6737(7) 0.8163(4) 0.073(2) Uani 1 1 d . . .
H29A H 0.6504 0.7108 0.8063 0.088 Uiso 1 1 calc R . .
C30 C 0.5628(7) 0.5967(7) 0.7777(3) 0.0587(18) Uani 1 1 d . . .
H30A H 0.6050 0.5745 0.7381 0.070 Uiso 1 1 calc R . .
C31 C 0.6554(5) 0.3419(5) 0.8925(3) 0.0419(12) Uani 1 1 d . . .
C32 C 0.6223(6) 0.3982(5) 0.9507(3) 0.0450(13) Uani 1 1 d . . .
H32A H 0.5578 0.3914 0.9822 0.054 Uiso 1 1 calc R . .
C33 C 0.7055(8) 0.4664(6) 0.9516(4) 0.0628(19) Uani 1 1 d . . .
H33A H 0.7048 0.5124 0.9842 0.075 Uiso 1 1 calc R . .
C34 C 0.7890(7) 0.4538(7) 0.8955(4) 0.0644(19) Uani 1 1 d . . .
H34A H 0.8533 0.4892 0.8848 0.077 Uiso 1 1 calc R . .
C35 C 0.7586(7) 0.3780(7) 0.8580(3) 0.0594(17) Uani 1 1 d . . .
H35A H 0.7986 0.3555 0.8181 0.071 Uiso 1 1 calc R . .
S36 S 0.57839(13) 0.25355(12) 0.86290(7) 0.0395(3) Uani 1 1 d . . .
C37 C 0.2344(6) 1.0709(6) 0.7766(3) 0.0523(15) Uani 1 1 d . . .
C38 C 0.2902(8) 0.9879(8) 0.8353(3) 0.073(2) Uani 1 1 d . . .
H38A H 0.2863 1.0304 0.8718 0.110 Uiso 1 1 calc R . .
H38B H 0.3763 0.9485 0.8239 0.110 Uiso 1 1 calc R . .
H38C H 0.2430 0.9324 0.8473 0.110 Uiso 1 1 calc R . .
C39 C 0.2978(8) 1.1662(6) 0.7577(4) 0.0613(17) Uani 1 1 d . . .
H39A H 0.2857 1.2120 0.7935 0.092 Uiso 1 1 calc R . .
H39B H 0.2617 1.2140 0.7196 0.092 Uiso 1 1 calc R . .
H39C H 0.3862 1.1330 0.7480 0.092 Uiso 1 1 calc R . .
C40 C 0.0910(7) 1.1203(9) 0.7880(4) 0.075(2) Uani 1 1 d . . .
H40A H 0.0729 1.1713 0.8216 0.113 Uiso 1 1 calc R . .
H40B H 0.0536 1.0582 0.8016 0.113 Uiso 1 1 calc R . .
H40C H 0.0572 1.1621 0.7479 0.113 Uiso 1 1 calc R . .
C41 C 0.6587(6) 0.1041(5) 0.9034(3) 0.0480(13) Uani 1 1 d . . .
C42 C 0.5779(9) 0.0300(6) 0.8883(4) 0.067(2) Uani 1 1 d . . .
H42A H 0.6122 -0.0482 0.9069 0.101 Uiso 1 1 calc R . .
H42B H 0.5770 0.0324 0.8415 0.101 Uiso 1 1 calc R . .
H42C H 0.4935 0.0592 0.9068 0.101 Uiso 1 1 calc R . .
C43 C 0.6696(7) 0.1025(6) 0.9761(3) 0.0567(16) Uani 1 1 d . . .
H43A H 0.7130 0.0260 0.9941 0.085 Uiso 1 1 calc R . .
H43B H 0.5869 0.1252 0.9979 0.085 Uiso 1 1 calc R . .
H43C H 0.7156 0.1553 0.9826 0.085 Uiso 1 1 calc R . .
C44 C 0.7881(8) 0.0734(7) 0.8664(4) 0.077(2) Uani 1 1 d . . .
H44A H 0.8364 -0.0015 0.8842 0.116 Uiso 1 1 calc R . .
H44B H 0.8309 0.1297 0.8711 0.116 Uiso 1 1 calc R . .
H44C H 0.7785 0.0726 0.8207 0.116 Uiso 1 1 calc R . .
C50 C 0.6434(9) 0.2249(8) 0.6779(4) 0.075(2) Uani 1 1 d . . .
H50A H 0.6077 0.2229 0.7229 0.090 Uiso 1 1 calc R . .
H50B H 0.6732 0.1460 0.6671 0.090 Uiso 1 1 calc R . .
Cl5 Cl 0.5256(2) 0.3015(2) 0.62660(12) 0.0832(6) Uani 1 1 d . . .
Cl6 Cl 0.7698(3) 0.2815(4) 0.6724(2) 0.1328(13) Uani 1 1 d . . .
C60 C -0.1149(14) 0.7879(14) 0.6970(8) 0.095(6) Uani 0.65 1 d PD A 1
H60A H -0.0886 0.7246 0.7312 0.114 Uiso 0.65 1 calc PR A 1
H60B H -0.2061 0.8102 0.6983 0.114 Uiso 0.65 1 calc PR A 1
Cl7 Cl -0.0545(4) 0.7426(4) 0.6218(2) 0.1016(13) Uani 0.65 1 d PD A 1
Cl8 Cl -0.0652(9) 0.9028(8) 0.7119(4) 0.154(3) Uani 0.65 1 d PD A 1
C70 C -0.120(4) 0.762(3) 0.7183(9) 0.088(11) Uiso 0.35 1 d PD B 2
H70A H -0.0954 0.6892 0.6995 0.105 Uiso 0.35 1 calc PR B 2
H70B H -0.2069 0.8011 0.7092 0.105 Uiso 0.35 1 calc PR B 2
Cl9 Cl -0.1048(10) 0.7385(10) 0.8014(6) 0.132(3) Uani 0.35 1 d PD B 2
Cl10 Cl -0.024(2) 0.846(2) 0.6850(11) 0.234(11) Uani 0.35 1 d PDU B 2
C80 C -0.006(2) 0.7399(16) 0.9757(8) 0.109(8) Uani 0.55 1 d PD C 1
H80A H 0.0347 0.6625 0.9950 0.130 Uiso 0.55 1 calc PR C 1
H80B H -0.0883 0.7415 0.9631 0.130 Uiso 0.55 1 calc PR C 1
Cl11 Cl -0.0203(10) 0.8385(11) 1.0305(6) 0.175(4) Uani 0.55 1 d PD C 1
Cl12 Cl 0.0833(11) 0.7807(9) 0.9093(6) 0.199(5) Uani 0.55 1 d PD C 1
C90 C -0.015(5) 0.708(3) 0.9589(12) 0.123(13) Uiso 0.45 1 d PD D 3
H90A H 0.0526 0.6372 0.9626 0.147 Uiso 0.45 1 calc PR D 3
H90B H -0.0852 0.6976 0.9891 0.147 Uiso 0.45 1 calc PR D 3
Cl13 Cl -0.0611(12) 0.7389(8) 0.8806(4) 0.169(5) Uani 0.45 1 d PDU D 3
Cl14 Cl 0.0342(16) 0.8195(14) 0.9785(9) 0.197(6) Uani 0.45 1 d PDU D 3

loop_
_atom_site_aniso_label
_atom_site_aniso_U_11
_atom_site_aniso_U_22
_atom_site_aniso_U_33
_atom_site_aniso_U_23
_atom_site_aniso_U_13
_atom_site_aniso_U_12
Pd1 0.0346(2) 0.0375(2) 0.0362(2) -0.00490(15) -0.00127(15) -0.01249(17)
Pd2 0.0409(2) 0.0403(2) 0.0395(2) -0.00249(16) -0.00306(17) -0.01042(18)
Fe1 0.0451(4) 0.0346(4) 0.0368(4) -0.0069(3) -0.0038(3) -0.0089(3)
Fe2 0.0518(5) 0.0456(5) 0.0399(4) 0.0023(3) -0.0117(3) -0.0211(4)
Cl1 0.0397(7) 0.0521(8) 0.0526(8) -0.0096(6) 0.0055(6) -0.0113(6)
Cl2 0.0447(8) 0.0575(9) 0.0635(9) -0.0169(7) -0.0049(6) -0.0209(7)
Cl3 0.0446(8) 0.0749(11) 0.0571(9) 0.0026(8) 0.0026(7) 0.0005(8)
Cl4 0.0597(10) 0.0662(11) 0.0599(9) 0.0177(8) 0.0004(7) -0.0142(8)
S1 0.0375(7) 0.0444(7) 0.0395(6) -0.0097(5) 0.0016(5) -0.0126(6)
C2 0.042(3) 0.033(3) 0.043(3) -0.007(2) -0.007(2) -0.005(2)
C3 0.052(3) 0.040(3) 0.049(3) -0.010(2) 0.000(3) -0.014(3)
C4 0.073(4) 0.036(3) 0.050(3) -0.007(2) -0.003(3) -0.009(3)
C5 0.064(4) 0.043(3) 0.058(4) -0.018(3) -0.014(3) 0.008(3)
C6 0.043(3) 0.046(3) 0.054(3) -0.018(3) -0.003(3) -0.003(3)
C7 0.049(3) 0.035(3) 0.040(3) -0.011(2) -0.007(2) -0.010(2)
C8 0.057(4) 0.047(3) 0.057(3) -0.007(3) -0.019(3) -0.017(3)
C9 0.080(5) 0.050(4) 0.050(3) -0.013(3) -0.023(3) -0.009(3)
C10 0.081(5) 0.044(3) 0.037(3) -0.007(2) -0.001(3) -0.009(3)
C11 0.049(3) 0.043(3) 0.044(3) -0.011(2) 0.004(2) -0.009(3)
S12 0.0398(7) 0.0327(6) 0.0416(6) -0.0050(5) -0.0017(5) -0.0121(5)
C13 0.041(3) 0.032(3) 0.047(3) -0.008(2) -0.004(2) -0.009(2)
C14 0.040(3) 0.027(2) 0.041(3) -0.005(2) -0.005(2) -0.003(2)
C15 0.058(4) 0.050(4) 0.049(3) -0.011(3) 0.000(3) -0.016(3)
C16 0.089(6) 0.060(4) 0.045(3) -0.012(3) -0.017(3) -0.017(4)
C17 0.078(5) 0.046(4) 0.061(4) -0.013(3) -0.027(3) -0.019(3)
C18 0.051(3) 0.037(3) 0.066(4) -0.009(3) -0.020(3) -0.012(3)
C19 0.042(3) 0.032(3) 0.043(3) -0.005(2) -0.012(2) -0.008(2)
C20 0.036(3) 0.037(3) 0.047(3) 0.003(2) -0.010(2) -0.007(2)
C21 0.055(4) 0.062(4) 0.052(3) 0.000(3) -0.002(3) -0.021(3)
C22 0.053(4) 0.078(5) 0.084(5) 0.010(4) -0.014(4) -0.036(4)
C23 0.057(4) 0.059(4) 0.073(4) -0.007(3) -0.019(3) -0.026(3)
C24 0.037(3) 0.041(3) 0.040(3) -0.003(2) -0.004(2) -0.006(2)
S25 0.0400(7) 0.0403(7) 0.0350(6) -0.0032(5) -0.0055(5) -0.0088(6)
C26 0.052(3) 0.047(3) 0.042(3) 0.005(2) -0.014(2) -0.019(3)
C27 0.064(4) 0.042(3) 0.048(3) -0.003(3) -0.017(3) -0.004(3)
C28 0.103(6) 0.042(4) 0.070(5) 0.001(3) -0.038(4) -0.021(4)
C29 0.102(6) 0.058(4) 0.074(5) 0.020(4) -0.034(5) -0.048(5)
C30 0.068(4) 0.072(5) 0.042(3) 0.012(3) -0.009(3) -0.035(4)
C31 0.038(3) 0.047(3) 0.041(3) -0.008(2) -0.002(2) -0.011(2)
C32 0.054(3) 0.047(3) 0.034(3) -0.002(2) -0.012(2) -0.013(3)
C33 0.076(5) 0.058(4) 0.059(4) 0.003(3) -0.038(4) -0.018(4)
C34 0.052(4) 0.062(4) 0.086(5) -0.002(4) -0.014(4) -0.026(3)
C35 0.050(4) 0.078(5) 0.053(4) -0.012(3) 0.006(3) -0.023(4)
S36 0.0382(7) 0.0387(7) 0.0396(6) -0.0074(5) -0.0030(5) -0.0060(6)
C37 0.046(3) 0.069(4) 0.042(3) -0.020(3) 0.004(3) -0.012(3)
C38 0.078(5) 0.097(6) 0.043(3) -0.012(4) -0.007(3) -0.019(5)
C39 0.068(4) 0.056(4) 0.061(4) -0.026(3) -0.003(3) -0.012(3)
C40 0.052(4) 0.098(6) 0.070(5) -0.036(4) 0.017(4) -0.007(4)
C41 0.049(3) 0.038(3) 0.049(3) -0.001(2) -0.008(3) 0.000(3)
C42 0.091(6) 0.044(4) 0.070(4) -0.010(3) -0.019(4) -0.017(4)
C43 0.058(4) 0.054(4) 0.053(4) 0.003(3) -0.016(3) -0.007(3)
C44 0.063(5) 0.062(5) 0.083(5) 0.002(4) 0.006(4) 0.013(4)
C50 0.090(6) 0.067(5) 0.072(5) -0.008(4) -0.005(4) -0.029(5)
Cl5 0.0769(13) 0.0814(14) 0.0821(13) -0.0086(11) -0.0067(11) -0.0074(11)
Cl6 0.109(2) 0.174(4) 0.140(3) 0.009(2) -0.020(2) -0.085(3)
C60 0.046(7) 0.112(14) 0.111(12) 0.025(12) 0.001(8) -0.014(8)
Cl7 0.069(2) 0.102(3) 0.119(3) -0.006(2) 0.018(2) -0.011(2)
Cl8 0.179(8) 0.209(8) 0.127(4) -0.041(5) 0.016(5) -0.137(7)
Cl9 0.107(7) 0.133(8) 0.147(9) -0.020(7) -0.027(6) -0.008(6)
Cl10 0.158(12) 0.263(18) 0.275(18) 0.036(14) 0.054(12) -0.105(13)
C80 0.062(11) 0.089(16) 0.14(2) 0.027(15) 0.019(13) 0.000(11)
Cl11 0.131(7) 0.211(10) 0.188(9) -0.072(8) -0.052(7) -0.019(7)
Cl12 0.185(10) 0.145(8) 0.223(11) -0.006(7) 0.081(9) -0.014(7)
Cl13 0.216(10) 0.115(6) 0.113(5) -0.010(5) -0.010(6) 0.053(6)
Cl14 0.178(11) 0.179(11) 0.269(14) 0.001(11) -0.100(11) -0.087(9)

loop_
_geom_bond_atom_site_label_1
_geom_bond_atom_site_label_2
_geom_bond_distance
_geom_bond_site_symmetry_2
_geom_bond_publ_flag
Pd1 S12 2.2993(14) . ?
Pd1 Cl2 2.3043(15) . ?
Pd1 Cl1 2.3126(16) . ?
Pd1 S1 2.3258(15) . ?
Pd2 Cl4 2.2884(16) . ?
Pd2 Cl3 2.2987(18) . ?
Pd2 S36 2.3294(15) . ?
Pd2 S25 2.3605(14) . ?
Fe1 C7 2.012(6) . ?
Fe1 C2 2.032(6) . ?
Fe1 C3 2.038(6) . ?
Fe1 C11 2.040(6) . ?
Fe1 C8 2.043(6) . ?
Fe1 C5 2.044(7) . ?
Fe1 C4 2.046(6) . ?
Fe1 C6 2.047(6) . ?
Fe1 C10 2.048(6) . ?
Fe1 C9 2.060(6) . ?
Fe2 C26 2.018(6) . ?
Fe2 C31 2.025(6) . ?
Fe2 C32 2.032(6) . ?
Fe2 C35 2.033(8) . ?
Fe2 C27 2.041(7) . ?
Fe2 C30 2.043(6) . ?
Fe2 C29 2.047(7) . ?
Fe2 C33 2.048(6) . ?
Fe2 C34 2.062(7) . ?
Fe2 C28 2.064(8) . ?
S1 C2 1.748(6) . ?
S1 C37 1.868(6) . ?
C2 C3 1.429(8) . ?
C2 C6 1.441(8) . ?
C3 C4 1.408(9) . ?
C4 C5 1.413(11) . ?
C5 C6 1.415(10) . ?
C7 C11 1.429(8) . ?
C7 C8 1.430(9) . ?
C7 S12 1.764(6) . ?
C8 C9 1.421(10) . ?
C9 C10 1.416(11) . ?
C10 C11 1.417(9) . ?
S12 C13 1.848(6) . ?
C13 C14 1.503(7) . ?
C14 C15 1.365(8) . ?
C14 C19 1.442(8) . ?
C15 C16 1.419(10) . ?
C16 C17 1.344(11) . ?
C17 C18 1.411(10) . ?
C18 C23 1.425(10) . ?
C18 C19 1.437(8) . ?
C19 C20 1.447(8) . ?
C20 C21 1.374(9) . ?
C20 C24 1.509(8) . ?
C21 C22 1.402(10) . ?
C22 C23 1.328(11) . ?
C24 S25 1.848(6) . ?
S25 C26 1.768(6) . ?
C26 C27 1.418(9) . ?
C26 C30 1.443(9) . ?
C27 C28 1.409(10) . ?
C28 C29 1.400(13) . ?
C29 C30 1.407(11) . ?
C31 C32 1.424(8) . ?
C31 C35 1.431(9) . ?
C31 S36 1.756(6) . ?
C32 C33 1.412(10) . ?
C33 C34 1.399(12) . ?
C34 C35 1.411(11) . ?
S36 C41 1.899(6) . ?
C37 C39 1.510(10) . ?
C37 C38 1.528(10) . ?
C37 C40 1.538(10) . ?
C41 C43 1.513(9) . ?
C41 C42 1.523(10) . ?
C41 C44 1.525(10) . ?
C50 Cl6 1.723(9) . ?
C50 Cl5 1.737(9) . ?
C60 Cl7 1.718(13) . ?
C60 Cl8 1.719(12) . ?
C70 Cl10 1.715(16) . ?
C70 Cl9 1.715(16) . ?
C80 Cl12 1.708(13) . ?
C80 Cl11 1.721(16) . ?
C90 Cl13 1.702(16) . ?
C90 Cl14 1.712(16) . ?
